data_4063004
loop_
_publ_author_name
'Hata, Mitsuhiro'
'Kautz, Jason A.'
'Lu, Xiu Lian'
'McGrath, Thomas D.'
'Stone, F. Gordon A.'

_publ_section_title
;
Revisiting [Mn(CO)~3~(\h^5^-nido-7,8-C~2~B~9~H~11~)], the dicarbollide
analogue of [(\h^5^-C~5~H~5~)Mn(CO)~3~]: reactivity studies leading to
boron-atom functionalization
;
_journal_name_full Organometallics
_journal_paper_doi 10.1021/om049822l
_journal_year 2004
_chemical_formula_sum 'C23 H26 B9 Cu Mn O3 P'
_chemical_formula_weight 597.18
_space_group_IT_number 2
_symmetry_cell_setting triclinic
_symmetry_space_group_name_Hall '-P 1'
_symmetry_space_group_name_H-M 'P -1'
_cell_angle_alpha 63.579(2)
_cell_angle_beta 84.735(2)
_cell_angle_gamma 69.717(2)
_cell_formula_units_Z 2
_cell_length_a 9.2571(5)
_cell_length_b 12.9976(7)
_cell_length_c 13.4635(6)
_cell_measurement_temperature 110(2)
_cell_volume 1357.00(12)
_diffrn_ambient_temperature 110(2)
_exptl_crystal_density_diffrn 1.462
_cod_database_code 4063004

loop_
_symmetry_equiv_pos_as_xyz
'x, y, z'
'-x, -y, -z'

loop_
_atom_site_label
_atom_site_type_symbol
_atom_site_fract_x
_atom_site_fract_y
_atom_site_fract_z
_atom_site_U_iso_or_equiv
_atom_site_adp_type
_atom_site_occupancy
_atom_site_symmetry_multiplicity
_atom_site_calc_flag
_atom_site_refinement_flags
_atom_site_disorder_assembly
_atom_site_disorder_group
Mn Mn 1.04874(3) 0.27911(3) 0.27186(2) 0.01690(7) Uani 1 1 d . . .
C1 C 1.0139(2) 0.14572(19) 0.23234(17) 0.0256(4) Uani 1 1 d . . .
H1 H 1.1277 0.0954 0.2207 0.031 Uiso 1 1 calc R . .
C2 C 0.9603(2) 0.13092(18) 0.35472(16) 0.0261(5) Uani 1 1 d . . .
H2 H 1.0375 0.0706 0.4277 0.031 Uiso 1 1 calc R . .
B7 B 0.8287(3) 0.2625(2) 0.35043(16) 0.0214(5) Uani 1 1 d . . .
H7 H 0.8128 0.2927 0.4179 0.026 Uiso 1 1 calc R . .
B8 B 0.7987(3) 0.3675(2) 0.20388(16) 0.0185(4) Uani 1 1 d . . .
H8 H 0.743(2) 0.4679(19) 0.1660(16) 0.022 Uiso 1 1 d . . .
B4 B 0.9254(3) 0.2883(2) 0.13208(17) 0.0226(5) Uani 1 1 d . . .
H4 H 0.9750 0.3358 0.0527 0.027 Uiso 1 1 calc R . .
B6 B 0.8935(3) 0.0610(2) 0.2948(2) 0.0358(6) Uani 1 1 d . . .
H6 H 0.9272 -0.0402 0.3252 0.043 Uiso 1 1 calc R . .
B11 B 0.7710(3) 0.1377(2) 0.3675(2) 0.0295(6) Uani 1 1 d . . .
H11 H 0.7227 0.0864 0.4460 0.035 Uiso 1 1 calc R . .
B12 B 0.6650(3) 0.2889(2) 0.26975(17) 0.0212(5) Uani 1 1 d . . .
H12 H 0.5450 0.3386 0.2831 0.025 Uiso 1 1 calc R . .
B9 B 0.7245(3) 0.3054(2) 0.13413(18) 0.0237(5) Uani 1 1 d . . .
H9 H 0.6436 0.3662 0.0576 0.028 Uiso 1 1 calc R . .
B5 B 0.8653(3) 0.1643(3) 0.1507(2) 0.0319(6) Uani 1 1 d . . .
H5 H 0.8793 0.1309 0.0856 0.038 Uiso 1 1 calc R . .
B10 B 0.7058(3) 0.1647(2) 0.2351(2) 0.0292(5) Uani 1 1 d . . .
H10 H 0.6124 0.1330 0.2251 0.035 Uiso 1 1 calc R . .
C11 C 1.0537(2) 0.34637(18) 0.36363(15) 0.0226(4) Uani 1 1 d . . .
C12 C 1.1428(2) 0.36778(18) 0.15894(16) 0.0238(4) Uani 1 1 d . . .
C13 C 1.2429(2) 0.17694(18) 0.33431(16) 0.0240(4) Uani 1 1 d . . .
O11 O 1.06058(18) 0.37879(14) 0.42993(12) 0.0336(4) Uani 1 1 d . . .
O12 O 1.20678(19) 0.41763(14) 0.08626(12) 0.0357(4) Uani 1 1 d . . .
O13 O 1.36478(17) 0.11376(14) 0.37467(13) 0.0345(4) Uani 1 1 d . . .
Cu Cu 0.87769(3) 0.50499(2) 0.203753(17) 0.01771(7) Uani 1 1 d . . .
P P 0.87747(5) 0.67484(4) 0.20486(4) 0.01481(10) Uani 1 1 d . . .
C21 C 1.0688(2) 0.67397(16) 0.23081(13) 0.0164(4) Uani 1 1 d . . .
C22 C 1.1032(2) 0.70273(17) 0.31236(14) 0.0208(4) Uani 1 1 d . . .
H22 H 1.0249 0.7258 0.3568 0.025 Uiso 1 1 calc R . .
C23 C 1.2529(2) 0.69743(19) 0.32802(16) 0.0264(5) Uani 1 1 d . . .
H23 H 1.2761 0.7183 0.3824 0.032 Uiso 1 1 calc R . .
C24 C 1.3686(2) 0.66169(19) 0.26425(16) 0.0262(5) Uani 1 1 d . . .
H24 H 1.4708 0.6567 0.2763 0.031 Uiso 1 1 calc R . .
C25 C 1.3347(2) 0.63343(19) 0.18343(16) 0.0250(4) Uani 1 1 d . . .
H25 H 1.4133 0.6104 0.1392 0.030 Uiso 1 1 calc R . .
C26 C 1.1861(2) 0.63880(18) 0.16711(15) 0.0208(4) Uani 1 1 d . . .
H26 H 1.1637 0.6184 0.1121 0.025 Uiso 1 1 calc R . .
C31 C 0.7945(2) 0.81246(16) 0.07516(13) 0.0151(3) Uani 1 1 d . . .
C32 C 0.8344(2) 0.91744(17) 0.04112(14) 0.0190(4) Uani 1 1 d . . .
H32 H 0.9107 0.9171 0.0839 0.023 Uiso 1 1 calc R . .
C33 C 0.7623(2) 1.02187(18) -0.05505(15) 0.0223(4) Uani 1 1 d . . .
H33 H 0.7884 1.0932 -0.0775 0.027 Uiso 1 1 calc R . .
C34 C 0.6517(2) 1.02179(19) -0.11856(15) 0.0242(4) Uani 1 1 d . . .
H34 H 0.6027 1.0931 -0.1844 0.029 Uiso 1 1 calc R . .
C35 C 0.6127(2) 0.91812(19) -0.08605(15) 0.0236(4) Uani 1 1 d . . .
H35 H 0.5372 0.9186 -0.1297 0.028 Uiso 1 1 calc R . .
C36 C 0.6841(2) 0.81334(18) 0.01039(15) 0.0200(4) Uani 1 1 d . . .
H36 H 0.6576 0.7422 0.0322 0.024 Uiso 1 1 calc R . .
C41 C 0.7596(2) 0.70725(17) 0.31123(14) 0.0162(4) Uani 1 1 d . . .
C42 C 0.7063(2) 0.82367(17) 0.30746(15) 0.0207(4) Uani 1 1 d . . .
H42 H 0.7326 0.8881 0.2487 0.025 Uiso 1 1 calc R . .
C43 C 0.6165(2) 0.84627(19) 0.38741(15) 0.0247(4) Uani 1 1 d . . .
H43 H 0.5836 0.9252 0.3850 0.030 Uiso 1 1 calc R . .
C44 C 0.5734(2) 0.7526(2) 0.47270(16) 0.0277(5) Uani 1 1 d . . .
H44 H 0.5086 0.7690 0.5266 0.033 Uiso 1 1 calc R . .
C45 C 0.6247(2) 0.6367(2) 0.47869(15) 0.0265(5) Uani 1 1 d . . .
H45 H 0.5958 0.5733 0.5368 0.032 Uiso 1 1 calc R . .
C46 C 0.7197(2) 0.61291(18) 0.39846(14) 0.0213(4) Uani 1 1 d . . .
H46 H 0.7570 0.5328 0.4032 0.026 Uiso 1 1 calc R . .

loop_
_atom_site_aniso_label
_atom_site_aniso_U_11
_atom_site_aniso_U_22
_atom_site_aniso_U_33
_atom_site_aniso_U_23
_atom_site_aniso_U_13
_atom_site_aniso_U_12
Mn 0.01744(15) 0.01431(14) 0.01698(12) -0.00656(10) 0.00383(10) -0.00432(11)
C1 0.0246(11) 0.0228(10) 0.0373(10) -0.0192(9) 0.0135(8) -0.0118(9)
C2 0.0216(10) 0.0175(10) 0.0288(9) -0.0024(8) 0.0065(8) -0.0065(8)
B7 0.0203(11) 0.0221(11) 0.0184(9) -0.0078(8) 0.0065(7) -0.0062(9)
B8 0.0214(11) 0.0155(10) 0.0180(8) -0.0065(7) 0.0027(7) -0.0070(9)
B4 0.0255(12) 0.0286(12) 0.0206(9) -0.0143(9) 0.0077(8) -0.0140(10)
B6 0.0301(14) 0.0192(13) 0.0604(17) -0.0177(12) 0.0131(12) -0.0133(11)
B11 0.0231(12) 0.0231(12) 0.0313(11) -0.0027(9) 0.0088(9) -0.0098(10)
B12 0.0216(11) 0.0191(11) 0.0231(9) -0.0089(8) 0.0072(8) -0.0092(9)
B9 0.0259(12) 0.0294(13) 0.0250(10) -0.0167(9) 0.0079(8) -0.0151(10)
B5 0.0304(14) 0.0377(15) 0.0455(14) -0.0302(12) 0.0128(11) -0.0188(12)
B10 0.0267(13) 0.0257(13) 0.0424(13) -0.0184(11) 0.0096(10) -0.0145(11)
C11 0.0171(10) 0.0224(10) 0.0235(8) -0.0104(8) -0.0024(7) 0.0001(8)
C12 0.0264(11) 0.0211(10) 0.0269(9) -0.0120(8) 0.0051(8) -0.0105(9)
C13 0.0242(11) 0.0183(10) 0.0281(9) -0.0109(8) 0.0063(8) -0.0060(8)
O11 0.0310(9) 0.0377(9) 0.0319(7) -0.0223(7) -0.0072(6) -0.0001(7)
O12 0.0417(10) 0.0336(9) 0.0352(8) -0.0136(7) 0.0179(7) -0.0226(8)
O13 0.0228(8) 0.0271(9) 0.0439(9) -0.0141(7) -0.0001(7) 0.0009(7)
Cu 0.01910(13) 0.01375(12) 0.02111(11) -0.00856(9) 0.00189(8) -0.00554(9)
P 0.0136(2) 0.0134(2) 0.01723(19) -0.00711(17) 0.00113(16) -0.00403(18)
C21 0.0155(9) 0.0129(8) 0.0180(7) -0.0045(6) -0.0008(6) -0.0043(7)
C22 0.0208(10) 0.0224(10) 0.0199(8) -0.0101(7) 0.0024(7) -0.0076(8)
C23 0.0285(12) 0.0308(12) 0.0231(9) -0.0100(8) -0.0028(8) -0.0153(9)
C24 0.0166(10) 0.0274(11) 0.0274(9) -0.0035(8) -0.0037(7) -0.0096(8)
C25 0.0174(10) 0.0257(11) 0.0253(9) -0.0082(8) 0.0055(7) -0.0050(8)
C26 0.0205(10) 0.0227(10) 0.0198(8) -0.0105(7) 0.0016(7) -0.0066(8)
C31 0.0133(9) 0.0143(8) 0.0156(7) -0.0065(6) 0.0015(6) -0.0026(7)
C32 0.0155(9) 0.0189(9) 0.0211(8) -0.0079(7) -0.0009(7) -0.0050(7)
C33 0.0205(10) 0.0178(10) 0.0236(8) -0.0058(7) 0.0020(7) -0.0055(8)
C34 0.0221(10) 0.0237(10) 0.0197(8) -0.0060(7) -0.0010(7) -0.0041(8)
C35 0.0189(10) 0.0277(11) 0.0227(8) -0.0121(8) -0.0029(7) -0.0038(8)
C36 0.0179(10) 0.0212(10) 0.0238(8) -0.0117(7) 0.0029(7) -0.0081(8)
C41 0.0120(9) 0.0176(9) 0.0189(7) -0.0080(7) 0.0009(6) -0.0051(7)
C42 0.0211(10) 0.0163(9) 0.0204(8) -0.0066(7) 0.0012(7) -0.0034(8)
C43 0.0230(11) 0.0196(10) 0.0260(9) -0.0110(8) 0.0002(7) 0.0004(8)
C44 0.0209(10) 0.0338(12) 0.0251(9) -0.0149(9) 0.0081(7) -0.0047(9)
C45 0.0247(11) 0.0295(11) 0.0220(8) -0.0079(8) 0.0030(7) -0.0107(9)
C46 0.0205(10) 0.0204(10) 0.0222(8) -0.0084(7) 0.0029(7) -0.0078(8)

loop_
_geom_bond_atom_site_label_1
_geom_bond_atom_site_label_2
_geom_bond_distance
_geom_bond_site_symmetry_2
_geom_bond_publ_flag
Mn C12 1.8143(19) . ?
Mn C11 1.814(2) . ?
Mn C13 1.825(2) . ?
Mn C1 2.153(2) . ?
Mn C2 2.1536(19) . ?
Mn B4 2.227(2) . ?
Mn B7 2.240(2) . ?
Mn B8 2.264(2) . ?
Mn Cu 2.5719(4) . ?
C1 C2 1.622(3) . ?
C1 B4 1.688(3) . ?
C1 B5 1.723(3) . ?
C1 B6 1.737(3) . ?
C1 H1 1.0699 . ?
C2 B7 1.701(3) . ?
C2 B11 1.721(3) . ?
C2 B6 1.730(4) . ?
C2 H2 1.0699 . ?
B7 B12 1.790(3) . ?
B7 B11 1.794(4) . ?
B7 B8 1.809(3) . ?
B7 H7 1.1200 . ?
B8 H8 1.10(2) . ?
B8 B9 1.783(3) . ?
B8 B4 1.792(3) . ?
B8 B12 1.797(3) . ?
B8 Cu 2.152(2) . ?
B8 H8 1.10(2) . ?
B4 B5 1.790(3) . ?
B4 B9 1.794(3) . ?
B4 H4 1.1200 . ?
B6 B11 1.766(4) . ?
B6 B10 1.775(4) . ?
B6 B5 1.780(4) . ?
B6 H6 1.1200 . ?
B11 B12 1.776(3) . ?
B11 B10 1.776(4) . ?
B11 H11 1.1200 . ?
B12 B10 1.783(3) . ?
B12 B9 1.797(3) . ?
B12 H12 1.1200 . ?
B9 B5 1.773(4) . ?
B9 B10 1.785(3) . ?
B9 H9 1.1200 . ?
B5 B10 1.779(3) . ?
B5 H5 1.1200 . ?
B10 H10 1.1200 . ?
C11 O11 1.159(2) . ?
C11 Cu 2.4297(18) . ?
C12 O12 1.150(2) . ?
C13 O13 1.147(2) . ?
Cu H8 1.68(2) . ?
Cu P 2.2137(6) . ?
Cu H8 1.68(2) . ?
P C41 1.8303(18) . ?
P C31 1.8310(17) . ?
P C21 1.8319(18) . ?
C21 C26 1.399(3) . ?
C21 C22 1.399(3) . ?
C22 C23 1.395(3) . ?
C22 H22 0.9500 . ?
C23 C24 1.393(3) . ?
C23 H23 0.9500 . ?
C24 C25 1.384(3) . ?
C24 H24 0.9500 . ?
C25 C26 1.386(3) . ?
C25 H25 0.9500 . ?
C26 H26 0.9500 . ?
C31 C36 1.398(3) . ?
C31 C32 1.403(3) . ?
C32 C33 1.389(2) . ?
C32 H32 0.9500 . ?
C33 C34 1.394(3) . ?
C33 H33 0.9500 . ?
C34 C35 1.386(3) . ?
C34 H34 0.9500 . ?
C35 C36 1.392(3) . ?
C35 H35 0.9500 . ?
C36 H36 0.9500 . ?
C41 C42 1.398(3) . ?
C41 C46 1.404(2) . ?
C42 C43 1.372(3) . ?
C42 H42 0.9500 . ?
C43 C44 1.403(3) . ?
C43 H43 0.9500 . ?
C44 C45 1.380(3) . ?
C44 H44 0.9500 . ?
C45 C46 1.403(3) . ?
C45 H45 0.9500 . ?
C46 H46 0.9500 . ?
